data_4086174
loop_
_publ_author_name
'Hering, Florian'
'Radius, Udo'

_publ_section_title
;
 From NHC to Imidazolyl Ligand: Synthesis of Platinum and Palladium
 Complexes d10-[M(NHC)2] (M = Pd, Pt) of the NHC
 1,3-Diisopropylimidazolin-2-ylidene
;
_journal_issue 13
_journal_name_full Organometallics
_journal_page_first 3236
_journal_paper_doi 10.1021/acs.organomet.5b00277
_journal_volume 34
_journal_year 2015
_chemical_formula_sum 'C28 H50 Cl4 N6 Pt'
_chemical_formula_weight 807.63
_chemical_name_systematic
;
 ?
;
_space_group_crystal_system triclinic
_space_group_IT_number 2
_space_group_name_Hall '-P 1'
_space_group_name_H-M_alt 'P -1'
_symmetry_space_group_name_Hall '-P 1'
_symmetry_space_group_name_H-M 'P -1'
_atom_sites_solution_hydrogens geom
_audit_creation_method SHELXL-2013
_cell_angle_alpha 81.240(3)
_cell_angle_beta 83.001(3)
_cell_angle_gamma 80.936(3)
_cell_formula_units_Z 2
_cell_length_a 9.552(2)
_cell_length_b 12.739(3)
_cell_length_c 14.817(3)
_cell_measurement_reflns_used 6571
_cell_measurement_temperature 173(2)
_cell_measurement_theta_max 26.38
_cell_measurement_theta_min 2.29
_cell_volume 1750.8(7)
_computing_cell_refinement 'Saint+ ver. 7.68A (Bruker AXS)'
_computing_data_collection 'APEX2 ver. 2010.3 (Bruker AXS)'
_computing_data_reduction 'Saint+ ver. 7.68A (Bruker AXS)'
_computing_molecular_graphics 'XP ver. 5.1 (Bruker AXS, 1998)'
_computing_publication_material 'SHELXL-97 (Sheldrick, 2008)'
_computing_structure_refinement 'SHELXL-2013 (Sheldrick, 2013)'
_computing_structure_solution 'SHELXS-97 (Sheldrick, 2008)'
_diffrn_ambient_temperature 173(2)
_diffrn_measured_fraction_theta_full 0.993
_diffrn_measured_fraction_theta_max 0.978
_diffrn_measurement_device_type 'CCD area detector'
_diffrn_measurement_method 'phi and omega scans'
_diffrn_radiation_monochromator graphite
_diffrn_radiation_source 'fine-focus sealed tube'
_diffrn_radiation_type MoK\a
_diffrn_radiation_wavelength 0.71073
_diffrn_reflns_av_R_equivalents 0.0534
_diffrn_reflns_av_unetI/netI 0.0682
_diffrn_reflns_laue_measured_fraction_full 0.993
_diffrn_reflns_laue_measured_fraction_max 0.978
_diffrn_reflns_limit_h_max 11
_diffrn_reflns_limit_h_min -11
_diffrn_reflns_limit_k_max 15
_diffrn_reflns_limit_k_min -15
_diffrn_reflns_limit_l_max 18
_diffrn_reflns_limit_l_min -18
_diffrn_reflns_number 18011
_diffrn_reflns_point_group_measured_fraction_full 0.993
_diffrn_reflns_point_group_measured_fraction_max 0.978
_diffrn_reflns_theta_full 26.000
_diffrn_reflns_theta_max 26.376
_diffrn_reflns_theta_min 2.001
_exptl_absorpt_coefficient_mu 4.339
_exptl_absorpt_correction_T_max 0.75
_exptl_absorpt_correction_T_min 0.49
_exptl_absorpt_correction_type multi-scan
_exptl_absorpt_process_details 'SadAbs-2008/1 (Bruker, 2008)'
_exptl_crystal_colour colourless
_exptl_crystal_density_diffrn 1.532
_exptl_crystal_description block
_exptl_crystal_F_000 812
_exptl_crystal_size_max 0.180
_exptl_crystal_size_mid 0.150
_exptl_crystal_size_min 0.110
_refine_diff_density_max 2.305
_refine_diff_density_min -2.671
_refine_diff_density_rms 0.190
_refine_ls_extinction_method none
_refine_ls_goodness_of_fit_ref 1.053
_refine_ls_hydrogen_treatment constr
_refine_ls_matrix_type full
_refine_ls_number_parameters 364
_refine_ls_number_reflns 7003
_refine_ls_number_restraints 0
_refine_ls_restrained_S_all 1.053
_refine_ls_R_factor_all 0.0587
_refine_ls_R_factor_gt 0.0514
_refine_ls_shift/su_max 0.001
_refine_ls_shift/su_mean 0.000
_refine_ls_structure_factor_coef Fsqd
_refine_ls_weighting_details
;
 w=1/[\s^2^(Fo^2^)+(0.0292P)^2^+18.3810P]
 where P=(Fo^2^+2Fc^2^)/3
;
_refine_ls_weighting_scheme calc
_refine_ls_wR_factor_gt 0.1124
_refine_ls_wR_factor_ref 0.1161
_reflns_Friedel_coverage 0.000
_reflns_number_gt 6346
_reflns_number_total 7003
_reflns_threshold_expression 'I > 2\s(I)'
_cod_data_source_file om5b00277_si_003.cif
_cod_data_source_block compound_9
_cod_database_code 4086174
_shelx_space_group_comment
;
The symmetry employed for this shelxl refinement is uniquely defined
by the following loop, which should always be used as a source of
symmetry information in preference to the above space-group names.
They are only intended as comments.
;
_shelx_estimated_absorpt_t_min 0.509
_shelx_estimated_absorpt_t_max 0.647
_shelxl_version_number 2013-2

loop_
_space_group_symop_operation_xyz
'x, y, z'
'-x, -y, -z'

loop_
_atom_site_label
_atom_site_type_symbol
_atom_site_fract_x
_atom_site_fract_y
_atom_site_fract_z
_atom_site_U_iso_or_equiv
_atom_site_adp_type
_atom_site_occupancy
_atom_site_site_symmetry_order
_atom_site_calc_flag
_atom_site_refinement_flags_posn
_atom_site_refinement_flags_adp
Pt1 Pt 0.43325(3) 0.34508(2) 0.24378(2) 0.01693(9) Uani 1 1 d . .
Cl1 Cl 0.5596(2) 0.48175(17) 0.16350(16) 0.0357(5) Uani 1 1 d . .
N1 N 0.6671(7) 0.2129(5) 0.1324(4) 0.0241(14) Uani 1 1 d . .
N2 N 0.6943(7) 0.1743(5) 0.2750(5) 0.0230(14) Uani 1 1 d . .
N3 N 0.1322(7) 0.4629(5) 0.2286(5) 0.0251(14) Uani 1 1 d . .
N4 N 0.2489(7) 0.5516(5) 0.2983(5) 0.0267(15) Uani 1 1 d . .
N5 N 0.2631(6) 0.2300(5) 0.4019(4) 0.0218(13) Uani 1 1 d . .
N6 N 0.2955(6) 0.1409(5) 0.2875(4) 0.0216(13) Uani 1 1 d . .
C1 C 0.6090(8) 0.2367(6) 0.2171(5) 0.0201(15) Uani 1 1 d . .
C2 C 0.7843(8) 0.1358(7) 0.1410(6) 0.0305(19) Uani 1 1 d . .
H2 H 0.8424 0.1059 0.0919 0.037 Uiso 1 1 calc R U
C3 C 0.8027(9) 0.1103(6) 0.2283(6) 0.0281(18) Uani 1 1 d . .
H3 H 0.8751 0.0588 0.2544 0.034 Uiso 1 1 calc R U
C4 C 0.6742(9) 0.1696(7) 0.3766(6) 0.0273(18) Uani 1 1 d . .
H4 H 0.6040 0.2326 0.3926 0.033 Uiso 1 1 calc R U
C5 C 0.8138(10) 0.1744(9) 0.4148(7) 0.044(2) Uani 1 1 d . .
H5A H 0.8829 0.1119 0.4012 0.066 Uiso 1 1 calc R U
H5B H 0.7969 0.1743 0.4814 0.066 Uiso 1 1 calc R U
H5C H 0.8516 0.2402 0.3863 0.066 Uiso 1 1 calc R U
C6 C 0.6143(10) 0.0678(8) 0.4191(7) 0.041(2) Uani 1 1 d . .
H6A H 0.5207 0.0688 0.3980 0.061 Uiso 1 1 calc R U
H6B H 0.6045 0.0635 0.4861 0.061 Uiso 1 1 calc R U
H6C H 0.6790 0.0053 0.4006 0.061 Uiso 1 1 calc R U
C7 C 0.6152(10) 0.2632(7) 0.0435(6) 0.0321(19) Uani 1 1 d . .
H7 H 0.5225 0.3098 0.0563 0.038 Uiso 1 1 calc R U
C8 C 0.7187(11) 0.3326(8) -0.0112(7) 0.044(2) Uani 1 1 d . .
H8A H 0.8069 0.2873 -0.0302 0.066 Uiso 1 1 calc R U
H8B H 0.7401 0.3836 0.0267 0.066 Uiso 1 1 calc R U
H8C H 0.6764 0.3721 -0.0657 0.066 Uiso 1 1 calc R U
C9 C 0.5887(12) 0.1766(8) -0.0116(7) 0.046(2) Uani 1 1 d . .
H9A H 0.5471 0.2110 -0.0679 0.069 Uiso 1 1 calc R U
H9B H 0.5229 0.1315 0.0255 0.069 Uiso 1 1 calc R U
H9C H 0.6792 0.1322 -0.0275 0.069 Uiso 1 1 calc R U
C11 C 0.2582(8) 0.4611(6) 0.2589(5) 0.0216(16) Uani 1 1 d . .
C12 C 0.0428(9) 0.5558(7) 0.2461(7) 0.036(2) Uani 1 1 d . .
H12 H -0.0519 0.5765 0.2299 0.044 Uiso 1 1 calc R U
C13 C 0.1150(9) 0.6115(7) 0.2904(7) 0.034(2) Uani 1 1 d . .
H13 H 0.0812 0.6784 0.3120 0.041 Uiso 1 1 calc R U
C14 C 0.3604(9) 0.5897(6) 0.3399(6) 0.0268(17) Uani 1 1 d . .
H14 H 0.4490 0.5366 0.3349 0.032 Uiso 1 1 calc R U
C15 C 0.3922(10) 0.6968(7) 0.2879(7) 0.041(2) Uani 1 1 d . .
H15A H 0.4224 0.6889 0.2233 0.061 Uiso 1 1 calc R U
H15B H 0.4684 0.7208 0.3147 0.061 Uiso 1 1 calc R U
H15C H 0.3062 0.7499 0.2919 0.061 Uiso 1 1 calc R U
C16 C 0.3168(11) 0.5987(8) 0.4415(7) 0.043(2) Uani 1 1 d . .
H16A H 0.2338 0.6541 0.4476 0.064 Uiso 1 1 calc R U
H16B H 0.3961 0.6182 0.4687 0.064 Uiso 1 1 calc R U
H16C H 0.2927 0.5297 0.4734 0.064 Uiso 1 1 calc R U
C17 C 0.0962(9) 0.3838(6) 0.1752(6) 0.0295(19) Uani 1 1 d . .
H17 H 0.1472 0.3122 0.1992 0.035 Uiso 1 1 calc R U
C18 C 0.1483(16) 0.4066(12) 0.0754(9) 0.083(5) Uani 1 1 d . .
H18A H 0.1342 0.3476 0.0436 0.125 Uiso 1 1 calc R U
H18B H 0.2499 0.4135 0.0693 0.125 Uiso 1 1 calc R U
H18C H 0.0948 0.4737 0.0482 0.125 Uiso 1 1 calc R U
C19 C -0.0587(12) 0.3756(11) 0.1881(11) 0.077(4) Uani 1 1 d . .
H19A H -0.1121 0.4437 0.1629 0.115 Uiso 1 1 calc R U
H19B H -0.0892 0.3599 0.2537 0.115 Uiso 1 1 calc R U
H19C H -0.0770 0.3179 0.1562 0.115 Uiso 1 1 calc R U
C21 C 0.3263(7) 0.2322(6) 0.3147(5) 0.0184(15) Uani 1 1 d . .
C22 C 0.1932(8) 0.1391(6) 0.4282(6) 0.0235(16) Uani 1 1 d . .
H22 H 0.1412 0.1204 0.4857 0.028 Uiso 1 1 calc R U
C23 C 0.2144(8) 0.0840(6) 0.3564(6) 0.0255(17) Uani 1 1 d . .
H23 H 0.1803 0.0187 0.3532 0.031 Uiso 1 1 calc R U
C24 C 0.2602(8) 0.3112(6) 0.4626(5) 0.0205(15) Uani 1 1 d . .
H24 H 0.3210 0.3658 0.4312 0.025 Uiso 1 1 calc R U
C25 C 0.3195(10) 0.2613(7) 0.5517(6) 0.036(2) Uani 1 1 d . .
H25A H 0.4128 0.2190 0.5386 0.054 Uiso 1 1 calc R U
H25B H 0.2544 0.2144 0.5871 0.054 Uiso 1 1 calc R U
H25C H 0.3299 0.3180 0.5873 0.054 Uiso 1 1 calc R U
C26 C 0.1075(9) 0.3677(6) 0.4799(6) 0.0308(19) Uani 1 1 d . .
H26A H 0.0726 0.4011 0.4213 0.046 Uiso 1 1 calc R U
H26B H 0.1062 0.4231 0.5194 0.046 Uiso 1 1 calc R U
H26C H 0.0462 0.3152 0.5101 0.046 Uiso 1 1 calc R U
C27 C 0.3401(9) 0.1029(6) 0.1974(6) 0.0279(18) Uani 1 1 d . .
H27 H 0.3847 0.1608 0.1559 0.033 Uiso 1 1 calc R U
C28 C 0.2135(10) 0.0830(8) 0.1548(6) 0.038(2) Uani 1 1 d . .
H28A H 0.1422 0.1474 0.1523 0.057 Uiso 1 1 calc R U
H28B H 0.1721 0.0228 0.1918 0.057 Uiso 1 1 calc R U
H28C H 0.2437 0.0658 0.0925 0.057 Uiso 1 1 calc R U
C29 C 0.4514(10) 0.0037(7) 0.2071(7) 0.039(2) Uani 1 1 d . .
H29A H 0.4810 -0.0196 0.1467 0.058 Uiso 1 1 calc R U
H29B H 0.4108 -0.0539 0.2485 0.058 Uiso 1 1 calc R U
H29C H 0.5342 0.0205 0.2323 0.058 Uiso 1 1 calc R U
Cl3 Cl 0.0580(5) 0.1189(3) 0.9285(3) 0.0943(13) Uani 1 1 d . .
Cl4 Cl 0.2600(4) 0.2636(3) 0.8431(3) 0.0833(11) Uani 1 1 d . .
C40 C 0.1596(15) 0.1665(10) 0.8277(8) 0.065(3) Uani 1 1 d . .
H40A H 0.2244 0.1054 0.8050 0.077 Uiso 1 1 calc R U
H40B H 0.0947 0.1970 0.7801 0.077 Uiso 1 1 calc R U
Cl2 Cl 0.0134(2) 0.87704(15) 0.34919(14) 0.0292(4) Uani 1 1 d . .

loop_
_atom_site_aniso_label
_atom_site_aniso_U_11
_atom_site_aniso_U_22
_atom_site_aniso_U_33
_atom_site_aniso_U_23
_atom_site_aniso_U_13
_atom_site_aniso_U_12
Pt1 0.01448(14) 0.01487(14) 0.02117(15) -0.00080(10) -0.00293(10) -0.00195(10)
Cl1 0.0326(11) 0.0264(10) 0.0456(13) 0.0006(9) 0.0048(9) -0.0081(9)
N1 0.024(3) 0.028(4) 0.021(3) -0.003(3) -0.006(3) -0.003(3)
N2 0.019(3) 0.020(3) 0.029(4) -0.002(3) 0.001(3) -0.002(3)
N3 0.022(3) 0.018(3) 0.034(4) 0.000(3) -0.007(3) 0.002(3)
N4 0.026(3) 0.023(3) 0.034(4) -0.009(3) -0.007(3) -0.002(3)
N5 0.015(3) 0.024(3) 0.026(3) -0.002(3) -0.005(3) 0.000(3)
N6 0.016(3) 0.022(3) 0.028(4) -0.005(3) -0.003(3) -0.005(3)
C1 0.017(4) 0.017(4) 0.029(4) -0.007(3) -0.001(3) -0.006(3)
C2 0.021(4) 0.031(4) 0.039(5) -0.012(4) 0.007(4) -0.001(3)
C3 0.025(4) 0.014(4) 0.046(5) -0.009(4) -0.006(4) 0.000(3)
C4 0.026(4) 0.029(4) 0.025(4) -0.005(3) -0.006(3) 0.007(3)
C5 0.039(5) 0.062(7) 0.033(5) -0.016(5) -0.012(4) -0.001(5)
C6 0.033(5) 0.042(5) 0.040(5) 0.014(4) -0.008(4) -0.003(4)
C7 0.046(5) 0.025(4) 0.022(4) 0.002(3) -0.006(4) -0.001(4)
C8 0.046(6) 0.051(6) 0.030(5) 0.004(4) -0.001(4) -0.005(5)
C9 0.054(6) 0.054(6) 0.033(5) -0.007(5) -0.007(5) -0.017(5)
C11 0.020(4) 0.018(4) 0.027(4) -0.002(3) -0.001(3) -0.002(3)
C12 0.022(4) 0.031(5) 0.055(6) -0.009(4) -0.013(4) 0.009(4)
C13 0.030(5) 0.023(4) 0.050(6) -0.013(4) -0.004(4) 0.002(4)
C14 0.028(4) 0.023(4) 0.031(5) -0.007(3) -0.008(3) -0.002(3)
C15 0.041(5) 0.035(5) 0.050(6) -0.002(4) -0.010(5) -0.016(4)
C16 0.052(6) 0.041(5) 0.044(6) -0.021(5) -0.002(5) -0.020(5)
C17 0.031(4) 0.017(4) 0.045(5) -0.007(4) -0.018(4) -0.004(3)
C18 0.110(12) 0.110(12) 0.051(8) -0.034(8) 0.004(7) -0.064(10)
C19 0.039(6) 0.087(10) 0.117(12) -0.027(9) -0.008(7) -0.034(7)
C21 0.017(3) 0.013(3) 0.026(4) -0.005(3) -0.005(3) -0.001(3)
C22 0.016(4) 0.024(4) 0.029(4) 0.007(3) -0.002(3) -0.011(3)
C23 0.024(4) 0.018(4) 0.035(5) -0.002(3) 0.000(3) -0.008(3)
C24 0.017(4) 0.020(4) 0.024(4) -0.004(3) -0.001(3) 0.000(3)
C25 0.041(5) 0.039(5) 0.031(5) -0.005(4) -0.008(4) -0.012(4)
C26 0.027(4) 0.022(4) 0.042(5) -0.014(4) 0.002(4) 0.005(3)
C27 0.030(4) 0.023(4) 0.031(5) -0.009(3) 0.000(4) -0.003(3)
C28 0.039(5) 0.047(6) 0.034(5) -0.016(4) -0.009(4) -0.010(4)
C29 0.040(5) 0.036(5) 0.043(6) -0.017(4) -0.008(4) 0.000(4)
Cl3 0.100(3) 0.091(3) 0.077(3) -0.016(2) 0.030(2) 0.009(2)
Cl4 0.0554(19) 0.080(2) 0.121(3) -0.022(2) -0.038(2) 0.0010(17)
C40 0.095(10) 0.052(7) 0.050(7) -0.011(6) -0.016(7) -0.010(7)
Cl2 0.0340(11) 0.0221(9) 0.0327(11) -0.0037(8) -0.0047(9) -0.0069(8)

loop_
_atom_type_symbol
_atom_type_description
_atom_type_scat_dispersion_real
_atom_type_scat_dispersion_imag
_atom_type_scat_source
C C 0.0033 0.0016 'International Tables Vol C Tables 4.2.6.8 and 6.1.1.4'
H H 0.0000 0.0000 'International Tables Vol C Tables 4.2.6.8 and 6.1.1.4'
Cl Cl 0.1484 0.1585 'International Tables Vol C Tables 4.2.6.8 and 6.1.1.4'
N N 0.0061 0.0033 'International Tables Vol C Tables 4.2.6.8 and 6.1.1.4'
Pt Pt -1.7033 8.3905 'International Tables Vol C Tables 4.2.6.8 and 6.1.1.4'

loop_
_geom_angle_atom_site_label_1
_geom_angle_atom_site_label_2
_geom_angle_atom_site_label_3
_geom_angle
C21 Pt1 C1 92.4(3)
C21 Pt1 C11 91.4(3)
C1 Pt1 C11 174.9(3)
C21 Pt1 Cl1 178.3(2)
C1 Pt1 Cl1 88.4(2)
C11 Pt1 Cl1 87.9(2)
C1 N1 C2 109.9(7)
C1 N1 C7 126.0(7)
C2 N1 C7 124.1(7)
C1 N2 C3 111.3(7)
C1 N2 C4 124.9(6)
C3 N2 C4 123.7(7)
C11 N3 C12 110.3(7)
C11 N3 C17 125.4(7)
C12 N3 C17 124.0(7)
C11 N4 C13 109.9(7)
C11 N4 C14 128.2(7)
C13 N4 C14 121.9(7)
C21 N5 C22 111.1(6)
C21 N5 C24 126.5(6)
C22 N5 C24 122.4(7)
C21 N6 C23 111.5(6)
C21 N6 C27 126.7(6)
C23 N6 C27 121.7(6)
N2 C1 N1 104.1(6)
N2 C1 Pt1 129.7(6)
N1 C1 Pt1 126.2(6)
C3 C2 N1 108.6(7)
C3 C2 H2 125.7
N1 C2 H2 125.7
C2 C3 N2 105.9(7)
C2 C3 H3 127.0
N2 C3 H3 127.0
N2 C4 C6 109.6(7)
N2 C4 C5 111.2(7)
C6 C4 C5 110.5(7)
N2 C4 H4 108.5
C6 C4 H4 108.5
C5 C4 H4 108.5
C4 C5 H5A 109.5
C4 C5 H5B 109.5
H5A C5 H5B 109.5
C4 C5 H5C 109.5
H5A C5 H5C 109.5
H5B C5 H5C 109.5
C4 C6 H6A 109.5
C4 C6 H6B 109.5
H6A C6 H6B 109.5
C4 C6 H6C 109.5
H6A C6 H6C 109.5
H6B C6 H6C 109.5
N1 C7 C8 111.2(7)
N1 C7 C9 110.3(7)
C8 C7 C9 110.6(8)
N1 C7 H7 108.2
C8 C7 H7 108.2
C9 C7 H7 108.2
C7 C8 H8A 109.5
C7 C8 H8B 109.5
H8A C8 H8B 109.5
C7 C8 H8C 109.5
H8A C8 H8C 109.5
H8B C8 H8C 109.5
C7 C9 H9A 109.5
C7 C9 H9B 109.5
H9A C9 H9B 109.5
C7 C9 H9C 109.5
H9A C9 H9C 109.5
H9B C9 H9C 109.5
N3 C11 N4 106.3(6)
N3 C11 Pt1 126.1(6)
N4 C11 Pt1 127.6(5)
C13 C12 N3 107.2(7)
C13 C12 H12 126.4
N3 C12 H12 126.4
C12 C13 N4 106.3(7)
C12 C13 H13 126.9
N4 C13 H13 126.9
N4 C14 C15 109.8(7)
N4 C14 C16 111.2(7)
C15 C14 C16 110.7(7)
N4 C14 H14 108.3
C15 C14 H14 108.3
C16 C14 H14 108.3
C14 C15 H15A 109.5
C14 C15 H15B 109.5
H15A C15 H15B 109.5
C14 C15 H15C 109.5
H15A C15 H15C 109.5
H15B C15 H15C 109.5
C14 C16 H16A 109.5
C14 C16 H16B 109.5
H16A C16 H16B 109.5
C14 C16 H16C 109.5
H16A C16 H16C 109.5
H16B C16 H16C 109.5
N3 C17 C19 112.0(8)
N3 C17 C18 111.6(8)
C19 C17 C18 111.4(10)
N3 C17 H17 107.2
C19 C17 H17 107.2
C18 C17 H17 107.2
C17 C18 H18A 109.5
C17 C18 H18B 109.5
H18A C18 H18B 109.5
C17 C18 H18C 109.5
H18A C18 H18C 109.5
H18B C18 H18C 109.5
C17 C19 H19A 109.5
C17 C19 H19B 109.5
H19A C19 H19B 109.5
C17 C19 H19C 109.5
H19A C19 H19C 109.5
H19B C19 H19C 109.5
N5 C21 N6 103.8(6)
N5 C21 Pt1 127.1(5)
N6 C21 Pt1 129.0(6)
C23 C22 N5 106.7(7)
C23 C22 H22 126.6
N5 C22 H22 126.6
C22 C23 N6 106.8(7)
C22 C23 H23 126.6
N6 C23 H23 126.6
N5 C24 C25 110.8(6)
N5 C24 C26 109.6(6)
C25 C24 C26 111.1(7)
N5 C24 H24 108.4
C25 C24 H24 108.4
C26 C24 H24 108.4
C24 C25 H25A 109.5
C24 C25 H25B 109.5
H25A C25 H25B 109.5
C24 C25 H25C 109.5
H25A C25 H25C 109.5
H25B C25 H25C 109.5
C24 C26 H26A 109.5
C24 C26 H26B 109.5
H26A C26 H26B 109.5
C24 C26 H26C 109.5
H26A C26 H26C 109.5
H26B C26 H26C 109.5
N6 C27 C28 110.8(7)
N6 C27 C29 110.5(7)
C28 C27 C29 111.7(7)
N6 C27 H27 107.9
C28 C27 H27 107.9
C29 C27 H27 107.9
C27 C28 H28A 109.5
C27 C28 H28B 109.5
H28A C28 H28B 109.5
C27 C28 H28C 109.5
H28A C28 H28C 109.5
H28B C28 H28C 109.5
C27 C29 H29A 109.5
C27 C29 H29B 109.5
H29A C29 H29B 109.5
C27 C29 H29C 109.5
H29A C29 H29C 109.5
H29B C29 H29C 109.5
Cl4 C40 Cl3 113.4(7)
Cl4 C40 H40A 108.9
Cl3 C40 H40A 108.9
Cl4 C40 H40B 108.9
Cl3 C40 H40B 108.9
H40A C40 H40B 107.7

loop_
_geom_bond_atom_site_label_1
_geom_bond_atom_site_label_2
_geom_bond_distance
Pt1 C21 1.989(7)
Pt1 C1 2.038(7)
Pt1 C11 2.064(7)
Pt1 Cl1 2.363(2)
N1 C1 1.366(10)
N1 C2 1.373(10)
N1 C7 1.481(10)
N2 C1 1.339(10)
N2 C3 1.395(10)
N2 C4 1.487(10)
N3 C11 1.331(10)
N3 C12 1.386(10)
N3 C17 1.476(10)
N4 C11 1.355(10)
N4 C13 1.391(10)
N4 C14 1.471(10)
N5 C21 1.356(10)
N5 C22 1.408(9)
N5 C24 1.467(9)
N6 C21 1.371(9)
N6 C23 1.389(10)
N6 C27 1.480(10)
C2 C3 1.311(12)
C2 H2 0.9500
C3 H3 0.9500
C4 C6 1.517(12)
C4 C5 1.524(12)
C4 H4 1.0000
C5 H5A 0.9800
C5 H5B 0.9800
C5 H5C 0.9800
C6 H6A 0.9800
C6 H6B 0.9800
C6 H6C 0.9800
C7 C8 1.510(13)
C7 C9 1.536(12)
C7 H7 1.0000
C8 H8A 0.9800
C8 H8B 0.9800
C8 H8C 0.9800
C9 H9A 0.9800
C9 H9B 0.9800
C9 H9C 0.9800
C12 C13 1.348(12)
C12 H12 0.9500
C13 H13 0.9500
C14 C15 1.518(12)
C14 C16 1.529(12)
C14 H14 1.0000
C15 H15A 0.9800
C15 H15B 0.9800
C15 H15C 0.9800
C16 H16A 0.9800
C16 H16B 0.9800
C16 H16C 0.9800
C17 C19 1.487(13)
C17 C18 1.501(15)
C17 H17 1.0000
C18 H18A 0.9800
C18 H18B 0.9800
C18 H18C 0.9800
C19 H19A 0.9800
C19 H19B 0.9800
C19 H19C 0.9800
C22 C23 1.339(11)
C22 H22 0.9500
C23 H23 0.9500
C24 C25 1.511(11)
C24 C26 1.531(10)
C24 H24 1.0000
C25 H25A 0.9800
C25 H25B 0.9800
C25 H25C 0.9800
C26 H26A 0.9800
C26 H26B 0.9800
C26 H26C 0.9800
C27 C28 1.502(11)
C27 C29 1.519(12)
C27 H27 1.0000
C28 H28A 0.9800
C28 H28B 0.9800
C28 H28C 0.9800
C29 H29A 0.9800
C29 H29B 0.9800
C29 H29C 0.9800
Cl3 C40 1.759(13)
Cl4 C40 1.736(12)
C40 H40A 0.9900
C40 H40B 0.9900
